data_2228683
loop_
_publ_author_name
'Baughman, Russell G.'
'Shane, Rebecca S.'
'McCormick, James M.'

_publ_section_title
;
 <i>N</i>,<i>N</i>,<i>N</i>',<i>N</i>'-Tetramethylethylenediammonium
 tetrachloridocobaltate(II)
;
_journal_coeditor_code CV2786
_journal_issue 1
_journal_name_full 'Acta Crystallographica Section E'
_journal_page_first m1
_journal_paper_doi 10.1107/S1600536810048749
_journal_volume 67
_journal_year 2011
_chemical_formula_iupac '(C6 H18 N2) [Co Cl4]'
_chemical_formula_moiety 'C6 H18 N2 2+, Cl4 Co 2-'
_chemical_formula_sum 'C6 H18 Cl4 Co N2'
_chemical_formula_weight 318.95
_chemical_name_systematic
;
<i>N</i>,<i>N</i>,<i>N</i>',<i>N</i>'-Tetramethylethylenediammonium
tetrachloridocobaltate(II)
;
_space_group_IT_number 2
_symmetry_cell_setting triclinic
_symmetry_space_group_name_Hall '-P 1'
_symmetry_space_group_name_H-M 'P -1'
_atom_sites_solution_hydrogens geom
_atom_sites_solution_primary direct
_atom_sites_solution_secondary difmap
_audit_creation_method SHELXL-97
_cell_angle_alpha 72.188(3)
_cell_angle_beta 87.292(3)
_cell_angle_gamma 69.045(3)
_cell_formula_units_Z 2
_cell_length_a 6.9179(3)
_cell_length_b 8.2866(3)
_cell_length_c 13.4395(5)
_cell_measurement_reflns_used 100
_cell_measurement_temperature 295(2)
_cell_measurement_theta_max 21.77
_cell_measurement_theta_min 10.39
_cell_volume 683.31(5)
_computing_cell_refinement
;
XSCANS (Bruker, 1996)
;
_computing_data_collection
;
XSCANS (Bruker, 1996)
;
_computing_data_reduction 'XSCANS (Bruker, 1996)'
_computing_molecular_graphics 'SHELXTL/PC (Sheldrick, 2008)'
_computing_publication_material
;
SHELXTL/PC (Sheldrick, 2008) and SHELXL97 (Sheldrick, 2008)
;
_computing_structure_refinement 'SHELXL97 (Sheldrick, 2008)'
_computing_structure_solution 'SHELXS86 (Sheldrick, 2008)'
_diffrn_ambient_temperature 295(2)
_diffrn_measured_fraction_theta_full 0.984
_diffrn_measured_fraction_theta_max 0.984
_diffrn_measurement_device 'Bruker P4'
_diffrn_measurement_method \q/2\q
_diffrn_radiation_monochromator graphite
_diffrn_radiation_source 'normal-focus sealed tube'
_diffrn_radiation_type MoK\a
_diffrn_radiation_wavelength 0.71073
_diffrn_reflns_av_R_equivalents 0.0552
_diffrn_reflns_av_sigmaI/netI 0.0369
_diffrn_reflns_limit_h_max 1
_diffrn_reflns_limit_h_min -8
_diffrn_reflns_limit_k_max 9
_diffrn_reflns_limit_k_min -9
_diffrn_reflns_limit_l_max 15
_diffrn_reflns_limit_l_min -15
_diffrn_reflns_number 3003
_diffrn_reflns_theta_full 24.99
_diffrn_reflns_theta_max 24.99
_diffrn_reflns_theta_min 2.73
_diffrn_standards_decay_% 3.8
_diffrn_standards_interval_count 100
_diffrn_standards_number 3
_exptl_absorpt_coefficient_mu 2.002
_exptl_absorpt_correction_T_max 0.553
_exptl_absorpt_correction_T_min 0.378
_exptl_absorpt_correction_type integration
_exptl_absorpt_process_details '(XSHELL; Bruker, 1999)'
_exptl_crystal_colour blue
_exptl_crystal_density_diffrn 1.550
_exptl_crystal_density_method 'not measured'
_exptl_crystal_description 'block cut from larger crystal'
_exptl_crystal_F_000 326
_exptl_crystal_size_max 0.55
_exptl_crystal_size_mid 0.44
_exptl_crystal_size_min 0.38
_refine_diff_density_max 0.530
_refine_diff_density_min -0.501
_refine_ls_extinction_coef 0.075(5)
_refine_ls_extinction_expression <i>F</i>~c~^*^=k<i>F</i>~c~[1+0.001x<i>F</i>~c~^2^\l^3^/sin(2\q)]^-1/4^
_refine_ls_extinction_method 'SHELXL97 (Sheldrick, 2008)'
_refine_ls_goodness_of_fit_ref 1.078
_refine_ls_hydrogen_treatment constr
_refine_ls_matrix_type full
_refine_ls_number_parameters 129
_refine_ls_number_reflns 2361
_refine_ls_number_restraints 0
_refine_ls_restrained_S_all 1.078
_refine_ls_R_factor_all 0.0369
_refine_ls_R_factor_gt 0.0349
_refine_ls_shift/su_max_lt 0.001
_refine_ls_shift/su_mean 0.000
_refine_ls_structure_factor_coef Fsqd
_refine_ls_weighting_details 'w=1/[\s^2^(Fo^2^)+(0.0551P)^2^+0.3622P] where P=(Fo^2^+2Fc^2^)/3'
_refine_ls_weighting_scheme calc
_refine_ls_wR_factor_gt 0.0954
_refine_ls_wR_factor_ref 0.0974
_reflns_number_gt 2207
_reflns_number_total 2361
_reflns_threshold_expression I>2\s(I)
_cod_data_source_file cv2786.cif
_cod_data_source_block I
_cod_database_code 2228683
_cod_database_fobs_code 2228683

loop_
_symmetry_equiv_pos_as_xyz
'x, y, z'
'-x, -y, -z'

loop_
_atom_site_type_symbol
_atom_site_label
_atom_site_fract_x
_atom_site_fract_y
_atom_site_fract_z
_atom_site_U_iso_or_equiv
_atom_site_adp_type
_atom_site_calc_flag
_atom_site_refinement_flags
_atom_site_occupancy
_atom_site_disorder_assembly
_atom_site_disorder_group
Co Co1 0.08521(5) 0.39063(4) 0.24591(2) 0.03454(18) Uani d . 1 . .
Cl Cl1 -0.07188(15) 0.25750(14) 0.37896(7) 0.0711(3) Uani d . 1 . .
Cl Cl2 0.28898(11) 0.16529(9) 0.17970(5) 0.0440(2) Uani d . 1 . .
Cl Cl3 0.30208(13) 0.48322(11) 0.31660(6) 0.0556(2) Uani d . 1 . .
Cl Cl4 -0.12874(12) 0.63518(11) 0.12131(7) 0.0578(3) Uani d . 1 . .
N N1A 0.6224(3) 0.2465(3) 0.02177(19) 0.0385(5) Uani d . 1 . .
H H1AD 0.5067 0.2282 0.0497 0.046 Uiso d R 1 . .
C C1A 0.7839(5) 0.1787(5) 0.1090(3) 0.0612(9) Uani d . 1 . .
H H1AA 0.8191 0.0502 0.1406 0.092 Uiso d R 1 . .
H H1AB 0.7315 0.2393 0.1606 0.092 Uiso d R 1 . .
H H1AC 0.9053 0.2028 0.0823 0.092 Uiso d R 1 . .
C C2A 0.6891(5) 0.1436(4) -0.0545(3) 0.0556(8) Uani d . 1 . .
H H2AA 0.5776 0.1831 -0.1065 0.083 Uiso d R 1 . .
H H2AB 0.7257 0.0161 -0.0187 0.083 Uiso d R 1 . .
H H2AC 0.8072 0.1654 -0.0878 0.083 Uiso d R 1 . .
C C3A 0.5641(4) 0.4454(4) -0.0337(2) 0.0415(6) Uani d . 1 . .
H H3AA 0.4861 0.4776 -0.0994 0.050 Uiso d R 1 . .
H H3AB 0.6888 0.4738 -0.0493 0.050 Uiso d R 1 . .
N N1B 0.3531(4) 0.2003(3) 0.54857(19) 0.0469(6) Uani d . 1 . .
H H1BD 0.2985 0.2773 0.4837 0.056 Uiso d R 1 . .
C C1B 0.5067(8) 0.2606(6) 0.5827(3) 0.0840(13) Uani d . 1 . .
H H1BA 0.4372 0.3765 0.5935 0.126 Uiso d R 1 . .
H H1BB 0.6036 0.2716 0.5299 0.126 Uiso d R 1 . .
H H1BC 0.5794 0.1735 0.6471 0.126 Uiso d R 1 . .
C C2B 0.1808(8) 0.2172(9) 0.6196(4) 0.0998(16) Uani d . 1 . .
H H2BA 0.1246 0.3391 0.6233 0.150 Uiso d R 1 . .
H H2BB 0.2324 0.1338 0.6883 0.150 Uiso d R 1 . .
H H2BC 0.0741 0.1893 0.5932 0.150 Uiso d R 1 . .
C C3BA 0.4254(8) 0.0107(5) 0.5425(3) 0.0415(15) Uani d P 0.784(13) . .
H H3BA 0.3081 -0.0170 0.5282 0.050 Uiso d PR 0.784(13) . .
H H3BB 0.4934 -0.0736 0.6085 0.050 Uiso d PR 0.784(13) . .
C C3BB 0.542(2) 0.0458(19) 0.5298(11) 0.040(5) Uani d P 0.216(13) . .
H H3BC 0.6148 -0.0385 0.5948 0.048 Uiso d PR 0.216(13) . .
H H3BE 0.6355 0.0950 0.4876 0.048 Uiso d PR 0.216(13) . .

loop_
_atom_site_aniso_label
_atom_site_aniso_U_11
_atom_site_aniso_U_22
_atom_site_aniso_U_33
_atom_site_aniso_U_12
_atom_site_aniso_U_13
_atom_site_aniso_U_23
Co1 0.0331(2) 0.0344(3) 0.0343(2) -0.01054(16) 0.00261(14) -0.01021(16)
Cl1 0.0643(5) 0.0794(6) 0.0662(5) -0.0350(5) 0.0280(4) -0.0102(5)
Cl2 0.0475(4) 0.0414(4) 0.0432(4) -0.0128(3) 0.0093(3) -0.0182(3)
Cl3 0.0701(5) 0.0565(5) 0.0496(4) -0.0363(4) -0.0092(4) -0.0113(3)
Cl4 0.0473(4) 0.0481(4) 0.0596(5) -0.0079(3) -0.0117(3) -0.0002(4)
N1A 0.0317(10) 0.0304(11) 0.0541(13) -0.0110(9) 0.0104(9) -0.0154(10)
C1A 0.0536(19) 0.057(2) 0.064(2) -0.0098(15) -0.0066(16) -0.0161(16)
C2A 0.0516(17) 0.0465(17) 0.073(2) -0.0108(14) 0.0096(15) -0.0338(16)
C3A 0.0430(14) 0.0333(13) 0.0477(15) -0.0120(11) 0.0111(12) -0.0149(12)
N1B 0.0594(15) 0.0358(13) 0.0371(12) -0.0050(11) -0.0009(10) -0.0135(10)
C1B 0.121(4) 0.080(3) 0.066(2) -0.061(3) -0.009(2) -0.012(2)
C2B 0.088(3) 0.145(5) 0.083(3) -0.048(3) 0.031(3) -0.055(3)
C3BA 0.046(3) 0.037(2) 0.045(2) -0.0160(17) 0.0098(18) -0.0166(15)
C3BB 0.031(8) 0.040(7) 0.047(8) -0.009(6) 0.012(5) -0.014(6)

loop_
_atom_type_symbol
_atom_type_description
_atom_type_scat_dispersion_real
_atom_type_scat_dispersion_imag
_atom_type_scat_source
C C 0.0033 0.0016 'International Tables Vol C Tables 4.2.6.8 and 6.1.1.4'
H H 0.0000 0.0000 'International Tables Vol C Tables 4.2.6.8 and 6.1.1.4'
N N 0.0061 0.0033 'International Tables Vol C Tables 4.2.6.8 and 6.1.1.4'
Cl Cl 0.1484 0.1585 'International Tables Vol C Tables 4.2.6.8 and 6.1.1.4'
Co Co 0.3494 0.9721 'International Tables Vol C Tables 4.2.6.8 and 6.1.1.4'

loop_
_geom_angle_atom_site_label_1
_geom_angle_atom_site_label_2
_geom_angle_atom_site_label_3
_geom_angle_site_symmetry_1
_geom_angle_site_symmetry_3
_geom_angle
_geom_angle_publ_flag
Cl1 Co1 Cl4 . . 115.50(4) y
Cl1 Co1 Cl2 . . 106.29(4) y
Cl1 Co1 Cl3 . . 106.99(4) y
Cl2 Co1 Cl3 . . 107.06(3) y
Cl2 Co1 Cl4 . . 112.81(3) y
Cl3 Co1 Cl4 . . 107.76(3) y
C1A N1A C2A . . 111.2(2) ?
C1A N1A C3A . . 112.5(2) ?
C2A N1A C3A . . 109.8(2) ?
C2A N1A H1AD . . 107.6 ?
C1A N1A H1AD . . 107.7 ?
C3A N1A H1AD . . 107.6 ?
N1A C1A H1AA . . 109.4 ?
N1A C1A H1AB . . 109.5 ?
H1AA C1A H1AB . . 109.5 ?
N1A C1A H1AC . . 109.5 ?
H1AA C1A H1AC . . 109.5 ?
H1AB C1A H1AC . . 109.5 ?
N1A C2A H2AA . . 109.4 ?
N1A C2A H2AB . . 109.6 ?
H2AA C2A H2AB . . 109.5 ?
N1A C2A H2AC . . 109.4 ?
H2AA C2A H2AC . . 109.5 ?
H2AB C2A H2AC . . 109.5 ?
N1A C3A C3A . 2_665 110.3(3) ?
N1A C3A H3AA . . 109.7 ?
C3A C3A H3AA 2_665 . 109.8 ?
N1A C3A H3AB . . 109.5 ?
C3A C3A H3AB 2_665 . 109.4 ?
H3AA C3A H3AB . . 108.1 ?
C1B N1B C2B . . 109.6(3) ?
C1B N1B C3BA . . 117.8(3) ?
C2B N1B C3BA . . 106.6(4) ?
C1B N1B C3BB . . 85.6(7) ?
C2B N1B C3BB . . 137.0(7) ?
C1B N1B H1BD . . 107.5 ?
C2B N1B H1BD . . 107.3 ?
C3BA N1B H1BD . . 107.5 ?
C3BB N1B H1BD . . 105.5 ?
N1B C1B H1BA . . 109.4 ?
N1B C1B H1BB . . 109.5 ?
H1BA C1B H1BB . . 109.5 ?
N1B C1B H1BC . . 109.5 ?
H1BA C1B H1BC . . 109.5 ?
H1BB C1B H1BC . . 109.5 ?
N1B C2B H2BA . . 109.6 ?
N1B C2B H2BB . . 109.4 ?
H2BA C2B H2BB . . 109.5 ?
N1B C2B H2BC . . 109.4 ?
H2BA C2B H2BC . . 109.5 ?
H2BB C2B H2BC . . 109.5 ?
C3BB C3BA C3BB . 2_656 90.0(15) ?
C3BB C3BA N1B . . 74.6(8) ?
C3BB C3BA N1B 2_656 . 131.5(8) ?
C3BB C3BA C3BA . 2_656 51.4(9) ?
N1B C3BA C3BA . 2_656 110.7(4) ?
C3BB C3BA H3BA . . 158.9 ?
C3BB C3BA H3BA 2_656 . 71.7 ?
N1B C3BA H3BA . . 109.6 ?
C3BA C3BA H3BA 2_656 . 109.6 ?
C3BB C3BA H3BB . . 88.9 ?
C3BB C3BA H3BB 2_656 . 115.9 ?
N1B C3BA H3BB . . 109.6 ?
C3BA C3BA H3BB 2_656 . 109.2 ?
H3BA C3BA H3BB . . 108.1 ?
C3BB C3BA H3BC 2_656 . 107.1 ?
N1B C3BA H3BC . . 93.1 ?
C3BA C3BA H3BC 2_656 . 77.4 ?
H3BA C3BA H3BC . . 150.8 ?
C3BA C3BB C3BA . 2_656 90.0(15) ?
C3BA C3BB C3BB . 2_656 51.5(12) ?
C3BA C3BB N1B . . 69.3(8) ?
C3BA C3BB N1B 2_656 . 130.1(12) ?
C3BB C3BB N1B 2_656 . 106.5(14) ?
C3BA C3BB H3BB . . 46.1 ?
C3BA C3BB H3BB 2_656 . 108.4 ?
C3BB C3BB H3BB 2_656 . 79.3 ?
N1B C3BB H3BB . . 89.6 ?
C3BA C3BB H3BC . . 93.1 ?
C3BA C3BB H3BC 2_656 . 115.0 ?
C3BB C3BB H3BC 2_656 . 111.4 ?
N1B C3BB H3BC . . 111.2 ?
H3BB C3BB H3BC . . 47.0 ?
C3BA C3BB H3BE . . 155.7 ?
C3BA C3BB H3BE 2_656 . 71.7 ?
C3BB C3BB H3BE 2_656 . 108.8 ?
N1B C3BB H3BE . . 110.1 ?
H3BB C3BB H3BE . . 154.5 ?
H3BC C3BB H3BE . . 108.8 ?

loop_
_geom_bond_atom_site_label_1
_geom_bond_atom_site_label_2
_geom_bond_site_symmetry_2
_geom_bond_distance
_geom_bond_publ_flag
Co1 Cl1 . 2.2500(8) y
Co1 Cl2 . 2.2980(7) y
Co1 Cl3 . 2.2686(8) y
Co1 Cl4 . 2.2615(8) y
N1A C2A . 1.483(4) ?
N1A C1A . 1.487(4) ?
N1A C3A . 1.496(3) ?
N1A H1AD . 0.9100 ?
C1A H1AA . 0.9600 ?
C1A H1AB . 0.9600 ?
C1A H1AC . 0.9601 ?
C2A H2AA . 0.9601 ?
C2A H2AB . 0.9600 ?
C2A H2AC . 0.9599 ?
C3A C3A 2_665 1.509(5) ?
C3A H3AA . 0.9700 ?
C3A H3AB . 0.9700 ?
N1B C1B . 1.469(5) ?
N1B C2B . 1.485(5) ?
N1B C3BA . 1.496(4) ?
N1B C3BB . 1.542(13) ?
N1B H1BD . 0.9100 ?
C1B H1BA . 0.9600 ?
C1B H1BB . 0.9598 ?
C1B H1BC . 0.9599 ?
C2B H2BA . 0.9600 ?
C2B H2BB . 0.9600 ?
C2B H2BC . 0.9600 ?
C3BA C3BA 2_656 1.510(9) ?
C3BA H3BA . 0.9600 ?
C3BA H3BB . 0.9601 ?
C3BB C3BB 2_656 1.51(3) ?
C3BB H3BC . 0.9600 ?
C3BB H3BE . 0.9600 ?

loop_
_geom_hbond_atom_site_label_D
_geom_hbond_atom_site_label_H
_geom_hbond_atom_site_label_A
_geom_hbond_site_symmetry_A
_geom_hbond_distance_DH
_geom_hbond_distance_HA
_geom_hbond_distance_DA
_geom_hbond_angle_DHA
N1A H1AD Cl2 . 0.91 2.31 3.170(2) 157
N1B H1BD Cl3 . 0.91 2.37 3.222(3) 155

loop_
_geom_torsion_atom_site_label_1
_geom_torsion_atom_site_label_2
_geom_torsion_atom_site_label_3
_geom_torsion_atom_site_label_4
_geom_torsion_site_symmetry_1
_geom_torsion_site_symmetry_2
_geom_torsion_site_symmetry_3
_geom_torsion_site_symmetry_4
_geom_torsion
_geom_torsion_publ_flag
N1A C3A C3A N1A . . 2_665 2_665 180.0 ?
C1A N1A C3A C3A . . . 2_665 -73.0(4) ?
C2A N1A C3A C3A . . . 2_665 162.5(3) ?
N1B C3BA C3BA N1B . . 2_656 2_656 180.0 ?
N1B C3BB C3BB N1B . . 2_656 2_656 180.0 ?
C1B N1B C3BA C3BA . . . 2_656 -66.5(5) ?
C1B N1B C3BB C3BB . . . 2_656 -169.3(14) ?
C2B N1B C3BA C3BA . . . 2_656 170.0(4) ?
C2B N1B C3BB C3BB . . . 2_656 76.5(15) ?
C1B N1B C3BA C3BB . . . . -29.1(9) ?
C2B N1B C3BA C3BB . . . . -152.7(9) ?
C1B N1B C3BA C3BB . . . 2_656 -105.0(15) ?
C2B N1B C3BA C3BB . . . 2_656 131.5(15) ?
C3BB N1B C3BA C3BB . . . 2_656 -75.8(19) ?
C3BB N1B C3BA C3BA . . . 2_656 -37.3(9) ?
C3BB C3BA C3BB C3BA 2_656 . . 2_656 0.001(2) ?
N1B C3BA C3BB C3BA . . . 2_656 -133.5(9) ?
N1B C3BA C3BB C3BB . . . 2_656 -133.5(9) ?
C3BA C3BA C3BB C3BB 2_656 . . 2_656 -0.001(2) ?
C3BB C3BA C3BB N1B 2_656 . . . 133.5(9) ?
C3BA C3BA C3BB N1B 2_656 . . . 133.5(9) ?
C1B N1B C3BB C3BA . . . . 154.4(8) ?
C2B N1B C3BB C3BA . . . . 40.2(13) ?
C1B N1B C3BB C3BA . . . 2_656 -134.0(19) ?
C2B N1B C3BB C3BA . . . 2_656 111.8(16) ?
C3BA N1B C3BB C3BA . . . 2_656 72(2) ?
C3BA N1B C3BB C3BB . . . 2_656 36.3(11) ?
